data_7201025
loop_
_publ_author_name
'Mahmoudi, Ghodrat'
'Morsali, Ali'

_publ_section_title
;
 Mercury(II) metal--organic coordination polymers with pyrazine
 derivatives
;
_journal_issue 9
_journal_name_full CrystEngComm
_journal_page_first 1868
_journal_paper_doi 10.1039/b903457a
_journal_volume 11
_journal_year 2009
_chemical_formula_moiety '0.5(C4 H4 Hg2 I4 N2)'
_chemical_formula_sum 'C2 H2 Hg I2 N'
_chemical_formula_weight 494.44
_chemical_name_systematic
;
?
;
_space_group_IT_number 2
_symmetry_cell_setting triclinic
_symmetry_space_group_name_Hall '-P 1'
_symmetry_space_group_name_H-M 'P -1'
_atom_sites_solution_hydrogens geom
_atom_sites_solution_primary direct
_atom_sites_solution_secondary difmap
_audit_creation_method SHELXL-97
_cell_angle_alpha 109.362(4)
_cell_angle_beta 96.040(4)
_cell_angle_gamma 112.625(3)
_cell_formula_units_Z 2
_cell_length_a 7.0171(12)
_cell_length_b 7.0163(12)
_cell_length_c 8.3634(14)
_cell_measurement_reflns_used 4860
_cell_measurement_temperature 100(2)
_cell_measurement_theta_max 30.609
_cell_measurement_theta_min 2.68
_cell_volume 345.53(10)
_computing_cell_refinement 'SAINT+ 6.45 (Bruker, 2003)'
_computing_data_collection 'SMART 5.630 (Bruker, 1997-2002)'
_computing_data_reduction 'SAINT+ 6.45'
_computing_molecular_graphics 'SHELXTL 6.14'
_computing_publication_material 'SHELXTL 6.14'
_computing_structure_refinement 'SHELXTL 6.14'
_computing_structure_solution 'SHELXTL 6.14 (Bruker, 2000-2003)'
_diffrn_ambient_temperature 100(2)
_diffrn_measured_fraction_theta_full 0.997
_diffrn_measured_fraction_theta_max 0.997
_diffrn_measurement_device_type 'Bruker AXS SMART APEX CCD diffractometer'
_diffrn_measurement_method '\w scans'
_diffrn_radiation_monochromator graphite
_diffrn_radiation_source 'fine-focus sealed tube'
_diffrn_radiation_type MoK\a
_diffrn_radiation_wavelength 0.71073
_diffrn_reflns_av_R_equivalents 0.0000
_diffrn_reflns_av_sigmaI/netI 0.0239
_diffrn_reflns_limit_h_max 9
_diffrn_reflns_limit_h_min -9
_diffrn_reflns_limit_k_max 8
_diffrn_reflns_limit_k_min -9
_diffrn_reflns_limit_l_max 11
_diffrn_reflns_limit_l_min 0
_diffrn_reflns_number 7573
_diffrn_reflns_theta_full 28.28
_diffrn_reflns_theta_max 28.28
_diffrn_reflns_theta_min 2.68
_diffrn_standards_number 0
_exptl_absorpt_coefficient_mu 31.085
_exptl_absorpt_correction_T_max 0.211
_exptl_absorpt_correction_T_min 0.084
_exptl_absorpt_correction_type multi-scan
_exptl_absorpt_process_details 'TWINABS in SAINT+ (Bruker, 2003)'
_exptl_crystal_colour colourless
_exptl_crystal_density_diffrn 4.752
_exptl_crystal_density_method 'not measured'
_exptl_crystal_description block
_exptl_crystal_F_000 414.0
_exptl_crystal_size_max 0.10
_exptl_crystal_size_mid 0.08
_exptl_crystal_size_min 0.05
_refine_diff_density_max 4.509
_refine_diff_density_min -6.006
_refine_diff_density_rms 0.693
_refine_ls_extinction_coef 0.0073(11)
_refine_ls_extinction_expression Fc^*^=kFc[1+0.001xFc^2^\l^3^/sin(2\q)]^-1/4^
_refine_ls_extinction_method SHELXL
_refine_ls_goodness_of_fit_ref 1.069
_refine_ls_hydrogen_treatment constr
_refine_ls_matrix_type full
_refine_ls_number_parameters 57
_refine_ls_number_reflns 1824
_refine_ls_number_restraints 0
_refine_ls_restrained_S_all 1.069
_refine_ls_R_factor_all 0.0510
_refine_ls_R_factor_gt 0.0503
_refine_ls_shift/su_max 0.000
_refine_ls_shift/su_mean 0.000
_refine_ls_structure_factor_coef Fsqd
_refine_ls_weighting_details 'calc w=1/[\s^2^(Fo^2^)+(0.1068P)^2^+3.0279P] where P=(Fo^2^+2Fc^2^)/3'
_refine_ls_weighting_scheme calc
_refine_ls_wR_factor_gt 0.1333
_refine_ls_wR_factor_ref 0.1358
_reflns_number_gt 1787
_reflns_number_total 1824
_reflns_threshold_expression I>2\s(I)
_cod_data_source_file b903457a.txt
_cod_data_source_block 07mz188m
_cod_depositor_comments
;
The following automatic conversions were performed:
'_symmetry_cell_setting' value 'Triclinic' changed to 'triclinic'
according to '/home/saulius/struct/CIF-dictionaries/cif_core.dic'
dictionary named 'cif_core.dic' version 2.4.1 from 2010-06-29.

Automatic conversion script
Id: cif_fix_enum 1527 2010-12-29 10:47:43Z saulius 
;
_cod_original_sg_symbol_H-M P-1
_cod_database_code 7201025

loop_
_symmetry_equiv_pos_as_xyz
'x, y, z'
'-x, -y, -z'

loop_
_atom_site_label
_atom_site_type_symbol
_atom_site_fract_x
_atom_site_fract_y
_atom_site_fract_z
_atom_site_U_iso_or_equiv
_atom_site_adp_type
_atom_site_occupancy
_atom_site_symmetry_multiplicity
_atom_site_calc_flag
_atom_site_refinement_flags
_atom_site_disorder_assembly
_atom_site_disorder_group
C1 C 0.3410(18) 0.829(2) 1.0086(16) 0.015(2) Uani 1 1 d . . .
H1 H 0.2274 0.7085 1.0193 0.018 Uiso 1 1 calc R . .
C2 C 0.4402(17) 1.039(2) 1.1489(16) 0.015(2) Uani 1 1 d . . .
H2 H 0.3923 1.0604 1.2527 0.018 Uiso 1 1 calc R . .
Hg1 Hg 0.22489(7) 0.40615(7) 0.61288(6) 0.0140(2) Uani 1 1 d . . .
I1 I 0.25709(11) 0.54110(14) 0.35328(10) 0.0140(2) Uani 1 1 d . . .
I2 I 0.13643(11) 0.15865(13) 0.79441(10) 0.0144(2) Uani 1 1 d . . .
N1 N 0.4001(15) 0.7909(16) 0.8601(13) 0.0110(17) Uani 1 1 d . . .

loop_
_atom_site_aniso_label
_atom_site_aniso_U_11
_atom_site_aniso_U_22
_atom_site_aniso_U_33
_atom_site_aniso_U_23
_atom_site_aniso_U_13
_atom_site_aniso_U_12
C1 0.013(5) 0.015(6) 0.010(5) -0.001(4) 0.002(4) 0.004(4)
C2 0.008(5) 0.015(6) 0.012(5) -0.001(4) 0.000(4) 0.002(4)
Hg1 0.0180(3) 0.0112(3) 0.0088(3) 0.0016(2) 0.00413(19) 0.0045(2)
I1 0.0133(4) 0.0183(4) 0.0105(4) 0.0059(3) 0.0039(3) 0.0070(3)
I2 0.0144(4) 0.0142(4) 0.0140(4) 0.0057(3) 0.0045(3) 0.0058(3)
N1 0.015(4) 0.010(4) 0.009(4) 0.003(4) 0.004(4) 0.007(4)

loop_
_atom_type_symbol
_atom_type_description
_atom_type_scat_dispersion_real
_atom_type_scat_dispersion_imag
_atom_type_scat_source
C C 0.0033 0.0016 'International Tables Vol C Tables 4.2.6.8 and 6.1.1.4'
H H 0.0000 0.0000 'International Tables Vol C Tables 4.2.6.8 and 6.1.1.4'
N N 0.0061 0.0033 'International Tables Vol C Tables 4.2.6.8 and 6.1.1.4'
I I -0.4742 1.8119 'International Tables Vol C Tables 4.2.6.8 and 6.1.1.4'
Hg Hg -2.3894 9.2266 'International Tables Vol C Tables 4.2.6.8 and 6.1.1.4'

loop_
_geom_angle_atom_site_label_1
_geom_angle_atom_site_label_2
_geom_angle_atom_site_label_3
_geom_angle
_geom_angle_site_symmetry_1
_geom_angle_site_symmetry_3
_geom_angle_publ_flag
N1 C1 C2 121.9(12) . . ?
N1 C1 H1 119.0 . . ?
C2 C1 H1 119.0 . . ?
N1 C2 C1 120.8(12) 2_677 . ?
N1 C2 H2 119.6 2_677 . ?
C1 C2 H2 119.6 . . ?
N1 Hg1 I2 99.5(2) . . ?
N1 Hg1 I1 97.1(2) . . ?
I2 Hg1 I1 163.48(3) . . ?
C2 N1 C1 117.3(10) 2_677 . ?
C2 N1 Hg1 121.6(8) 2_677 . ?
C1 N1 Hg1 121.1(8) . . ?

loop_
_geom_bond_atom_site_label_1
_geom_bond_atom_site_label_2
_geom_bond_distance
_geom_bond_site_symmetry_2
_geom_bond_publ_flag
C1 N1 1.327(15) . ?
C1 C2 1.388(17) . ?
C1 H1 0.9500 . ?
C2 N1 1.317(16) 2_677 ?
C2 H2 0.9500 . ?
Hg1 N1 2.507(10) . ?
Hg1 I2 2.6121(9) . ?
Hg1 I1 2.6388(8) . ?
N1 C2 1.317(16) 2_677 ?

loop_
_geom_torsion_atom_site_label_1
_geom_torsion_atom_site_label_2
_geom_torsion_atom_site_label_3
_geom_torsion_atom_site_label_4
_geom_torsion
_geom_torsion_site_symmetry_1
_geom_torsion_site_symmetry_2
_geom_torsion_site_symmetry_3
_geom_torsion_site_symmetry_4
_geom_torsion_publ_flag
N1 C1 C2 N1 -0.8(19) . . . 2_677 ?
C2 C1 N1 C2 0.8(19) . . . 2_677 ?
C2 C1 N1 Hg1 178.1(8) . . . . ?
I2 Hg1 N1 C2 145.5(8) . . . 2_677 ?
I1 Hg1 N1 C2 -35.2(8) . . . 2_677 ?
I2 Hg1 N1 C1 -31.7(9) . . . . ?
I1 Hg1 N1 C1 147.6(8) . . . . ?
